data_2103489
loop_
_publ_author_name
'Pop, Mihaela M.'
'Goubitz, Kees'
'Borodi, Gheorghe'
'Bogdan, Mircea'
'De Ridder, Dirk J. A.'
'Peschar, Rene'
'Schenk, Henk'

_publ_section_title
;
 Crystal structure of the inclusion complex of \b-cyclodextrin with
 mefenamic acid from high-resolution synchrotron powder-diffraction
 data in combination with molecular-mechanics calculations
;
_journal_issue 6
_journal_name_full 'Acta Crystallographica Section B'
_journal_page_first 1036
_journal_page_last 1043
_journal_paper_doi 10.1107/S010876810201947X
_journal_volume 58
_journal_year 2002
_chemical_formula_sum 'C55.5 H13.5 N0.9 O36.8'
_chemical_formula_weight 1281.59
_chemical_name_systematic
;
\b-cyclodextrin/mefenamic acid inclusion complex
;
_space_group_IT_number 4
_symmetry_cell_setting monoclinic
_symmetry_space_group_name_Hall 'P 2yb'
_symmetry_space_group_name_H-M 'P 1 21 1'
_cell_angle_alpha 90.0
_cell_angle_beta 98.976(3)
_cell_angle_gamma 90.0
_cell_formula_units_Z 2
_cell_length_a 15.4797(5)
_cell_length_b 25.5892(10)
_cell_length_c 9.2973(4)
_cell_measurement_temperature 295
_cell_volume 3637.7(2)
_computing_cell_refinement MRIA
_computing_data_reduction MRIA
_computing_molecular_graphics DIAMOND
_computing_structure_refinement GSAS
_computing_structure_solution MRIA
_diffrn_ambient_temperature 295
_diffrn_measurement_device_type 'ESRF BM16'
_diffrn_radiation_monochromator 'Si(111) double monochromator'
_diffrn_radiation_type synchrotron
_diffrn_radiation_wavelength 0.800807
_exptl_absorpt_correction_type none
_exptl_crystal_density_diffrn 1.17
_exptl_crystal_density_method 'not measured'
_refine_ls_goodness_of_fit_all 7.08
_refine_ls_number_parameters 141
_refine_ls_number_restraints 126
_refine_ls_shift/esd_max 0.24
_refine_ls_shift/esd_mean 0.04
_reflns_number_observed 2446
_cod_data_source_file na0142.cif
_cod_data_source_block 2
_cod_original_sg_symbol_Hall 'p_2yb '
_cod_original_sg_symbol_H-M 'P_1_21_1 '
_cod_original_formula_sum 'C55.5 H13.5 N.9 O36.8'
_cod_database_code 2103489

loop_
_symmetry_equiv_pos_as_xyz
x,y,z
-x,1/2+y,-z

loop_
_atom_site_label
_atom_site_fract_x
_atom_site_fract_y
_atom_site_fract_z
_atom_site_U_iso_or_equiv
_atom_site_adp_type
_atom_site_occupancy
C1G1 .0863(13) .7829(9) .009(3) .05794 Uiso 1.00000
C2G1 .1279(12) .7796(9) -.133(3) .05794 Uiso 1.00000
C3G1 .2253(12) .7678(8) -.111(3) .05794 Uiso 1.00000
C4G1 .2763(12) .7879(8) .031(3) .05794 Uiso 1.00000
C5G1 .2238(17) .7859(8) .159(3) .05794 Uiso 1.00000
O2G1 .0793(14) .7495(9) -.246(3) .05131 Uiso 1.00000
O3G1 .2642(15) .7837(9) -.233(3) .05131 Uiso 1.00000
O5G1 .1406(17) .8108(8) .121(3) .05131 Uiso 1.00000
O6G1 .258(4) .8674(16) .302(5) .05131 Uiso 1.00000
C6G1 .231(5) .814(2) .308(4) .05794 Uiso 1.00000
O4G1 .3546(15) .7782(15) -.021(3) .05131 Uiso 1.00000
C1G2 -.1051(18) .6759(10) .289(2) .05794 Uiso 1.00000
C2G2 -.1817(14) .6892(10) .167(3) .05794 Uiso 1.00000
C3G2 -.1529(15) .7113(9) .030(3) .05794 Uiso 1.00000
C4G2 -.0658(16) .7404(9) .056(3) .05794 Uiso 1.00000
C5G2 -.0079(14) .7371(9) .207(3) .05794 Uiso 1.00000
O2G2 -.2441(13) .6483(10) .136(4) .05131 Uiso 1.00000
O3G2 -.2192(18) .7438(10) -.047(3) .05131 Uiso 1.00000
O5G2 -.0532(19) .7218(10) .324(3) .05131 Uiso 1.00000
O6G2 .115(3) .7882(19) .293(6) .05131 Uiso 1.00000
C6G2 .032(3) .7736(19) .329(5) .05794 Uiso 1.00000
O4G2 .0237(18) .7457(13) .040(5) .05131 Uiso 1.00000
C1G3 -.0612(11) .5010(10) .417(2) .05794 Uiso 1.00000
C2G3 -.1516(10) .4909(10) .3243(19) .05794 Uiso 1.00000
C3G3 -.1818(13) .5403(10) .240(2) .05794 Uiso 1.00000
C4G3 -.1746(12) .5894(10) .334(2) .05794 Uiso 1.00000
C5G3 -.0919(12) .5908(10) .450(2) .05794 Uiso 1.00000
O2G3 -.1500(10) .4462(10) .2336(18) .05131 Uiso 1.00000
O3G3 -.2643(17) .5354(11) .150(3) .05131 Uiso 1.00000
O5G3 -.0674(15) .5419(10) .520(2) .05131 Uiso 1.00000
O6G3 -.047(3) .587(2) .716(4) .05131 Uiso 1.00000
C6G3 -.121(2) .5931(15) .602(3) .05794 Uiso 1.00000
O4G3 -.1029(16) .6189(11) .292(5) .05131 Uiso 1.00000
C1G4 .2368(12) .4421(11) .741(3) .05794 Uiso 1.00000
C2G4 .1779(12) .3957(10) .681(2) .05794 Uiso 1.00000
C3G4 .0941(13) .4140(9) .5873(19) .05794 Uiso 1.00000
C4G4 .0515(14) .4600(10) .654(3) .05794 Uiso 1.00000
C5G4 .1157(14) .4997(10) .733(2) .05794 Uiso 1.00000
O2G4 .2240(11) .3577(11) .612(3) .05131 Uiso 1.00000
O3G4 .0335(11) .3726(10) .547(2) .05131 Uiso 1.00000
O5G4 .1889(13) .4762(10) .8221(19) .05131 Uiso 1.00000
O6G4 .0094(19) .5406(19) .896(5) .05131 Uiso 1.00000
C6G4 .082(3) .5059(15) .883(3) .05794 Uiso 1.00000
O4G4 -.017(2) .4695(12) .534(3) .05131 Uiso 1.00000
C1G5 .5555(14) .5057(11) .583(3) .05794 Uiso 1.00000
C2G5 .5382(11) .4475(10) .610(3) .05794 Uiso 1.00000
C3G5 .4417(11) .4332(10) .585(2) .05794 Uiso 1.00000
C4G5 .3862(12) .4740(11) .648(3) .05794 Uiso 1.00000
C5G5 .4146(13) .5301(10) .622(3) .05794 Uiso 1.00000
O2G5 .5927(11) .4136(12) .544(4) .05131 Uiso 1.00000
O3G5 .4279(14) .3820(10) .636(2) .05131 Uiso 1.00000
O5G5 .5061(13) .5382(10) .665(3) .05131 Uiso 1.00000
O6G5 .3548(12) .6286(13) .667(2) .05131 Uiso 1.00000
C6G5 .3653(17) .5741(14) .704(2) .05794 Uiso 1.00000
O4G5 .304(2) .4415(14) .640(4) .05131 Uiso 1.00000
C1G6 .6048(9) .6559(9) .320(3) .05794 Uiso 1.00000
C2G6 .5745(11) .6151(9) .200(2) .05794 Uiso 1.00000
C3G6 .5487(9) .5634(9) .263(2) .05794 Uiso 1.00000
C4G6 .6133(11) .5455(10) .394(3) .05794 Uiso 1.00000
C5G6 .6527(15) .5897(11) .496(3) .05794 Uiso 1.00000
O2G6 .5094(15) .6356(10) .089(3) .05131 Uiso 1.00000
O3G6 .5343(10) .5231(9) .156(2) .05131 Uiso 1.00000
O5G6 .6760(11) .6352(10) .421(3) .05131 Uiso 1.00000
O6G6 .648(3) .6331(19) .737(5) .05131 Uiso 1.00000
C6G6 .614(4) .591(2) .641(5) .05794 Uiso 1.00000
O4G6 .5369(14) .5348(15) .451(3) .05131 Uiso 1.00000
C1G7 .4190(13) .8009(8) .080(3) .05794 Uiso 1.00000
C2G7 .4749(12) .7878(9) -.040(2) .05794 Uiso 1.00000
C3G7 .5274(11) .7376(9) -.006(2) .05794 Uiso 1.00000
C4G7 .5576(13) .7253(9) .154(3) .05794 Uiso 1.00000
C5G7 .5090(18) .7542(9) .263(2) .05794 Uiso 1.00000
O2G7 .4248(15) .7875(9) -.183(2) .05131 Uiso 1.00000
O3G7 .5954(13) .7304(9) -.091(3) .05131 Uiso 1.00000
O5G7 .4747(17) .8045(9) .218(2) .05131 Uiso 1.00000
O6G7 .435(3) .7441(19) .474(5) .05131 Uiso 1.00000
C6G7 .4207(18) .750(3) .321(4) .05794 Uiso 1.00000
O4G7 .6084(13) .6800(10) .184(3) .05131 Uiso 1.00000
O1 .157(2) .579(2) -.092(5) .05131 Uiso .90000
O2 .275(3) .615(2) -.134(2) .05131 Uiso .90000
N3 .282(2) .5182(14) .083(3) .05131 Uiso .90000
C4 .274(3) .5501(12) .203(3) .05794 Uiso .90000
C5 .284(3) .5553(8) .354(4) .05794 Uiso .90000
C6 .257(3) .6014(14) .4155(14) .05794 Uiso .90000
C7 .238(3) .6460(9) .327(3) .05794 Uiso .90000
C8 .227(3) .6403(9) .175(3) .05794 Uiso .90000
C9 .259(2) .5946(12) .116(3) .05794 Uiso .90000
C10 .2337(18) .590(2) -.045(3) .05794 Uiso .90000
C11 .3303(17) .4712(11) .110(4) .05794 Uiso .90000
C12 .4131(17) .4834(10) .071(4) .05794 Uiso .90000
C13 .4840(11) .4492(12) .102(4) .05794 Uiso .90000
C14 .4713(14) .4035(10) .184(4) .05794 Uiso .90000
C15 .3891(13) .3904(10) .223(4) .05794 Uiso .90000
C16 .3148(14) .4233(10) .178(4) .05794 Uiso .90000
C17 .2285(16) .4139(5) .2259(19) .05794 Uiso .90000
C18 .3801(7) .3390(7) .2957(15) .05794 Uiso .90000
H19 .24818 .51328 -.01763 .07000 Uiso .90000
H20 .43575 .51281 .01846 .07000 Uiso .90000
H21 .54537 .45014 .07931 .07000 Uiso .90000
H22 .51717 .37639 .21026 .07000 Uiso .90000
H23 .32638 .31938 .24508 .07000 Uiso .90000
H24 .36473 .34973 .39173 .07000 Uiso .90000
H25 .43634 .31841 .30777 .07000 Uiso .90000
H26 .21699 .37912 .18440 .07000 Uiso .90000
H27 .19665 .43460 .14430 .07000 Uiso .90000
H28 .23174 .42652 .30674 .07000 Uiso .90000
H29 .29757 .52031 .40032 .07000 Uiso .90000
H30 .26129 .59614 .52356 .07000 Uiso .90000
H31 .22023 .67597 .38475 .07000 Uiso .90000
H32 .20439 .67289 .12240 .07000 Uiso .90000
H33 .25044 .61290 -.23520 .07000 Uiso .90000

loop_
_atom_type_symbol
_atom_type_description
_atom_type_scat_dispersion_real
_atom_type_scat_dispersion_imag
_atom_type_scat_source
C 111 .002 .002 'Int Tables Vol IV Tables 2.2B and 2.3.1'
O 73.6 .008 .006 'Int Tables Vol IV Tables 2.2B and 2.3.1'
N 1.8 .004 .003 'Int Tables Vol IV Tables 2.2B and 2.3.1'
H 27 0 0 'Int Tables Vol IV Tables 2.2B and 2.3.1'

loop_
_geom_angle_atom_site_label_1
_geom_angle_atom_site_label_2
_geom_angle_atom_site_label_3
_geom_angle
O4G2 C1G1 O5G1 122(3)
O4G2 C1G1 C2G1 122(3)
O5G1 C1G1 C2G1 112(2)
O2G1 C2G1 C3G1 113(2)
O2G1 C2G1 C1G1 114.5(19)
C3G1 C2G1 C1G1 115.4(19)
O3G1 C3G1 C2G1 112(2)
O3G1 C3G1 C4G1 111.7(18)
C2G1 C3G1 C4G1 115(2)
O4G1 C4G1 C3G1 90(2)
O4G1 C4G1 C5G1 149(2)
C3G1 C4G1 C5G1 113.2(17)
O5G1 C5G1 C4G1 111(2)
O5G1 C5G1 C6G1 87(3)
C4G1 C5G1 C6G1 134(3)
C1G1 O5G1 C5G1 111(2)
O6G1 C6G1 C5G1 113(4)
C1G7 O4G1 C4G1 105(2)
O5G2 C1G2 O4G3 144(2)
O5G2 C1G2 C2G2 109(2)
O4G3 C1G2 C2G2 104(2)
O2G2 C2G2 C3G2 113(2)
O2G2 C2G2 C1G2 114(2)
C3G2 C2G2 C1G2 114(2)
O3G2 C3G2 C2G2 111(2)
O3G2 C3G2 C4G2 110(2)
C2G2 C3G2 C4G2 114.6(19)
O4G2 C4G2 C3G2 152(3)
O4G2 C4G2 C5G2 70(2)
C3G2 C4G2 C5G2 119(2)
O5G2 C5G2 C6G2 78(3)
O5G2 C5G2 C4G2 115(2)
C6G2 C5G2 C4G2 139(3)
C1G2 O5G2 C5G2 112(2)
O6G2 C6G2 C5G2 105(4)
C1G1 O4G2 C4G2 142(3)
O5G3 C1G3 O4G4 88.6(19)
O5G3 C1G3 C2G3 110.2(17)
O4G4 C1G3 C2G3 128(2)
O2G3 C2G3 C3G3 113.2(16)
O2G3 C2G3 C1G3 111.4(16)
C3G3 C2G3 C1G3 109.0(19)
O3G3 C3G3 C2G3 114(2)
O3G3 C3G3 C4G3 113(2)
C2G3 C3G3 C4G3 113.4(16)
O4G3 C4G3 C3G3 105(2)
O4G3 C4G3 C5G3 66(2)
C3G3 C4G3 C5G3 113.5(18)
O5G3 C5G3 C4G3 115(2)
O5G3 C5G3 C6G3 73(2)
O5G3 C5G3 O4G3 141(2)
C4G3 C5G3 C6G3 108.0(18)
C4G3 C5G3 O4G3 54.4(14)
C6G3 C5G3 O4G3 144(2)
C5G3 O5G3 C1G3 111.8(19)
O6G3 C6G3 C5G3 111(3)
C4G3 O4G3 C1G2 121(3)
C4G3 O4G3 C5G3 59.9(18)
C1G2 O4G3 C5G3 117(3)
O5G4 C1G4 O4G5 143(3)
O5G4 C1G4 C2G4 109.4(17)
O4G5 C1G4 C2G4 101(2)
O2G4 C2G4 C3G4 113.4(18)
O2G4 C2G4 C1G4 112.2(17)
C3G4 C2G4 C1G4 112(2)
O3G4 C3G4 C2G4 113(2)
O3G4 C3G4 C4G4 111.8(18)
C2G4 C3G4 C4G4 113.0(17)
O4G4 C4G4 C3G4 98(2)
O4G4 C4G4 C5G4 128(2)
C3G4 C4G4 C5G4 114.7(18)
O5G4 C5G4 C4G4 113(2)
O5G4 C5G4 C6G4 82.8(19)
C4G4 C5G4 C6G4 102(2)
C5G4 O5G4 C1G4 112.3(17)
O6G4 C6G4 C5G4 120(3)
C4G4 O4G4 C1G3 153(3)
O4G6 C1G5 O5G5 96(2)
O4G6 C1G5 C2G5 129(2)
O5G5 C1G5 C2G5 111(2)
O2G5 C2G5 C3G5 115(2)
O2G5 C2G5 C1G5 113(2)
C3G5 C2G5 C1G5 113.5(18)
O3G5 C3G5 C2G5 111.4(18)
O3G5 C3G5 C4G5 112(2)
C2G5 C3G5 C4G5 112(2)
O4G5 C4G5 C3G5 97(2)
O4G5 C4G5 C5G5 140(2)
C3G5 C4G5 C5G5 113(2)
O5G5 C5G5 C4G5 113(2)
O5G5 C5G5 C6G5 107(2)
C4G5 C5G5 C6G5 114(2)
C5G5 O5G5 C1G5 111(2)
O6G5 C6G5 C5G5 127(2)
C1G4 O4G5 C4G5 128(3)
O4G7 C1G6 O5G6 127.7(17)
O4G7 C1G6 C2G6 72.5(17)
O5G6 C1G6 C2G6 109.8(19)
O2G6 C2G6 C3G6 113.5(17)
O2G6 C2G6 C1G6 112(2)
C3G6 C2G6 C1G6 112.0(18)
O3G6 C3G6 C4G6 110.5(19)
O3G6 C3G6 C2G6 112.6(18)
C4G6 C3G6 C2G6 113.0(15)
O4G6 C4G6 C3G6 82.8(16)
O4G6 C4G6 C5G6 101(2)
C3G6 C4G6 C5G6 115(2)
O5G6 C5G6 C4G6 114(2)
O5G6 C5G6 C6G6 124(3)
C4G6 C5G6 C6G6 112(3)
C5G6 O5G6 C1G6 113.1(17)
O6G6 C6G6 C5G6 114(4)
C4G6 O4G6 C1G5 111(2)
O4G1 C1G7 O5G7 154(2)
O4G1 C1G7 C2G7 81.1(18)
O5G7 C1G7 C2G7 109.4(18)
O2G7 C2G7 C3G7 112.5(19)
O2G7 C2G7 C1G7 112.6(17)
C3G7 C2G7 C1G7 111.9(17)
O3G7 C3G7 C2G7 114(2)
O3G7 C3G7 C4G7 112.1(17)
C2G7 C3G7 C4G7 116.6(19)
O4G7 C4G7 C3G7 116(2)
O4G7 C4G7 C5G7 126(2)
C3G7 C4G7 C5G7 116.0(17)
O5G7 C5G7 C4G7 116(2)
O5G7 C5G7 C6G7 82(3)
C4G7 C5G7 C6G7 138(3)
C5G7 O5G7 C1G7 110.6(19)
O6G7 C6G7 C5G7 110(3)
C4G7 O4G7 C1G6 116(2)
H33 O2 C10 116(4)
H19 N3 C4 135(4)
H19 N3 C11 104(3)
C4 N3 C11 118(3)
C5 C4 C9 119(3)
C5 C4 N3 148(3)
C9 C4 N3 92(3)
H29 C5 C4 109(2)
H29 C5 C6 129(3)
C4 C5 C6 120(2)
H30 C6 C5 109(3)
H30 C6 C7 132(3)
C5 C6 C7 119(2)
H31 C7 C8 129(3)
H31 C7 C6 111(3)
C8 C7 C6 119(2)
H32 C8 C7 112(2)
H32 C8 C9 128(3)
C7 C8 C9 119(2)
C4 C9 C8 119(3)
C4 C9 C10 121(3)
C8 C9 C10 114(3)
O1 C10 O2 116(3)
O1 C10 C9 118(3)
O2 C10 C9 122(3)
N3 C11 C16 134(3)
N3 C11 C12 104(3)
C16 C11 C12 122(2)
H20 C12 C13 104(3)
H20 C12 C11 134(3)
C13 C12 C11 121(3)
H21 C13 C12 133(3)
H21 C13 C14 110(2)
C12 C13 C14 117(2)
H22 C14 C15 114(3)
H22 C14 C13 123(2)
C15 C14 C13 122(2)
C14 C15 C16 120(3)
C14 C15 C18 118.3(19)
C16 C15 C18 121(2)
C11 C16 C15 117(2)
C11 C16 C17 120(2)
C15 C16 C17 122(3)
H28 C17 H26 135(2)
H28 C17 H27 116.6(18)
H28 C17 C16 106(2)
H26 C17 H27 98.4(15)
H26 C17 C16 98(2)
H27 C17 C16 92.7(19)
H24 C18 H25 111.5(12)
H24 C18 H23 104.9(11)
H24 C18 C15 102.4(19)
H25 C18 H23 114.9(17)
H25 C18 C15 111.7(14)
H23 C18 C15 110.5(14)

loop_
_geom_bond_atom_site_label_1
_geom_bond_atom_site_label_2
_geom_bond_distance
C1G1 O4G2 1.42(4)
C1G1 O5G1 1.43(3)
C1G1 C2G1 1.56(4)
C2G1 O2G1 1.42(3)
C2G1 C3G1 1.52(3)
C3G1 O3G1 1.42(4)
C3G1 C4G1 1.52(3)
C4G1 O4G1 1.40(3)
C4G1 C5G1 1.54(4)
C5G1 O5G1 1.43(3)
C5G1 C6G1 1.56(5)
O6G1 C6G1 1.43(7)
O4G1 C1G7 1.39(3)
C1G2 O5G2 1.43(4)
C1G2 O4G3 1.46(4)
C1G2 C2G2 1.55(3)
C2G2 O2G2 1.42(3)
C2G2 C3G2 1.52(4)
C3G2 O3G2 1.42(3)
C3G2 C4G2 1.53(3)
C4G2 O4G2 1.42(4)
C4G2 C5G2 1.54(4)
C5G2 O5G2 1.44(4)
C5G2 C6G2 1.52(5)
O6G2 C6G2 1.43(6)
C1G3 O5G3 1.44(3)
C1G3 O4G4 1.44(4)
C1G3 C2G3 1.54(2)
C2G3 O2G3 1.42(3)
C2G3 C3G3 1.52(3)
C3G3 O3G3 1.42(3)
C3G3 C4G3 1.53(3)
C4G3 O4G3 1.45(4)
C4G3 C5G3 1.54(3)
C5G3 O5G3 1.43(3)
C5G3 C6G3 1.55(4)
C5G3 O4G3 1.62(5)
O6G3 C6G3 1.44(5)
C1G4 O5G4 1.43(3)
C1G4 O4G5 1.51(4)
C1G4 C2G4 1.55(3)
C2G4 O2G4 1.42(4)
C2G4 C3G4 1.52(3)
C3G4 O3G4 1.43(3)
C3G4 C4G4 1.53(3)
C4G4 O4G4 1.43(4)
C4G4 C5G4 1.53(3)
C5G4 O5G4 1.43(3)
C5G4 C6G4 1.58(4)
O6G4 C6G4 1.45(6)
C1G5 O4G6 1.42(4)
C1G5 O5G5 1.43(4)
C1G5 C2G5 1.54(4)
C2G5 O2G5 1.42(4)
C2G5 C3G5 1.52(2)
C3G5 O3G5 1.42(4)
C3G5 C4G5 1.53(3)
C4G5 O4G5 1.51(4)
C4G5 C5G5 1.53(4)
C5G5 O5G5 1.43(3)
C5G5 C6G5 1.62(4)
O6G5 C6G5 1.44(5)
C1G6 O4G7 1.41(3)
C1G6 O5G6 1.43(3)
C1G6 C2G6 1.55(3)
C2G6 O2G6 1.42(3)
C2G6 C3G6 1.53(3)
C3G6 O3G6 1.42(3)
C3G6 C4G6 1.52(3)
C4G6 O4G6 1.40(3)
C4G6 C5G6 1.54(4)
C5G6 O5G6 1.43(4)
C5G6 C6G6 1.56(6)
O6G6 C6G6 1.44(7)
C1G7 O5G7 1.43(3)
C1G7 C2G7 1.55(3)
C2G7 O2G7 1.43(3)
C2G7 C3G7 1.53(3)
C3G7 O3G7 1.42(3)
C3G7 C4G7 1.53(3)
C4G7 O4G7 1.40(3)
C4G7 C5G7 1.54(3)
C5G7 O5G7 1.43(3)
C5G7 C6G7 1.55(4)
O6G7 C6G7 1.41(6)
O1 C10 1.24(4)
O2 H33 .96(2)
O2 C10 1.29(5)
N3 H19 1.01(3)
N3 C4 1.40(4)
N3 C11 1.41(5)
C4 C5 1.39(5)
C4 C9 1.40(4)
C5 H29 1.00(2)
C5 C6 1.40(4)
C6 H30 1.006(14)
C6 C7 1.41(4)
C7 H31 1.00(3)
C7 C8 1.40(4)
C8 H32 1.00(3)
C8 C9 1.41(4)
C9 C10 1.49(4)
C11 C16 1.42(4)
C11 C12 1.42(4)
C12 H20 .99(3)
C12 C13 1.40(3)
C13 H21 1.01(2)
C13 C14 1.43(4)
C14 H22 1.00(2)
C14 C15 1.42(4)
C15 C16 1.43(3)
C15 C18 1.50(3)
C16 C17 1.49(4)
C17 H28 .812(17)
C17 H26 .975(14)
C17 H27 .991(17)
C18 H24 .998(14)
C18 H25 1.009(13)
C18 H23 1.021(13)

loop_
_geom_torsion_atom_site_label_1
_geom_torsion_atom_site_label_2
_geom_torsion_atom_site_label_3
_geom_torsion_atom_site_label_4
_geom_torsion
O5G1 C1G1 C2G1 C3G1 42(3)
O5G1 C1G1 C2G1 O2G1 176(2)
O4G2 C1G1 C2G1 C3G1 -114(2)
O4G2 C1G1 C2G1 O2G1 20(3)
C2G1 C1G1 O5G1 C5G1 -60(3)
O4G2 C1G1 O5G1 C5G1 96(3)
C2G1 C1G1 O4G2 C4G2 -114(6)
O5G1 C1G1 O4G2 C4G2 93(6)
C1G1 C2G1 C3G1 C4G1 -30(3)
C1G1 C2G1 C3G1 O3G1 -159(2)
O2G1 C2G1 C3G1 C4G1 -165(2)
O2G1 C2G1 C3G1 O3G1 67(3)
C2G1 C3G1 C4G1 C5G1 35(2)
C2G1 C3G1 C4G1 O4G1 -167(2)
O3G1 C3G1 C4G1 C5G1 163.1(18)
O3G1 C3G1 C4G1 O4G1 -39(2)
C3G1 C4G1 C5G1 O5G1 -52(2)
C3G1 C4G1 C5G1 C6G1 -159(4)
O4G1 C4G1 C5G1 O5G1 174(4)
O4G1 C4G1 C5G1 C6G1 67(6)
C3G1 C4G1 O4G1 C1G7 171(2)
C5G1 C4G1 O4G1 C1G7 -51(5)
C4G1 C5G1 O5G1 C1G1 66(3)
C6G1 C5G1 O5G1 C1G1 -157(3)
C4G1 C5G1 C6G1 O6G1 37(7)
O5G1 C5G1 C6G1 O6G1 -80(5)
C4G1 O4G1 C1G7 C2G7 -171(3)
C4G1 O4G1 C1G7 O5G7 72(6)
O5G2 C1G2 C2G2 C3G2 57(3)
O5G2 C1G2 C2G2 O2G2 -172(2)
O4G3 C1G2 C2G2 C3G2 -108(3)
O4G3 C1G2 C2G2 O2G2 22(3)
C2G2 C1G2 O5G2 C5G2 -68(3)
O4G3 C1G2 O5G2 C5G2 87(5)
C2G2 C1G2 O4G3 C4G3 -66(4)
C2G2 C1G2 O4G3 C5G3 -135(2)
O5G2 C1G2 O4G3 C4G3 139(3)
O5G2 C1G2 O4G3 C5G3 69(5)
C1G2 C2G2 C3G2 C4G2 -28(3)
C1G2 C2G2 C3G2 O3G2 -153(2)
O2G2 C2G2 C3G2 C4G2 -159(2)
O2G2 C2G2 C3G2 O3G2 75(3)
C2G2 C3G2 C4G2 C5G2 10(3)
C2G2 C3G2 C4G2 O4G2 114(5)
O3G2 C3G2 C4G2 C5G2 136(2)
O3G2 C3G2 C4G2 O4G2 -120(5)
C3G2 C4G2 C5G2 O5G2 -20(3)
C3G2 C4G2 C5G2 C6G2 -120(4)
O4G2 C4G2 C5G2 O5G2 -171(3)
O4G2 C4G2 C5G2 C6G2 89(4)
C3G2 C4G2 O4G2 C1G1 137(5)
C5G2 C4G2 O4G2 C1G1 -107(6)
C4G2 C5G2 O5G2 C1G2 50(3)
C6G2 C5G2 O5G2 C1G2 -172(3)
C4G2 C5G2 C6G2 O6G2 -90(5)
O5G2 C5G2 C6G2 O6G2 156(4)
O5G3 C1G3 C2G3 C3G3 62(2)
O5G3 C1G3 C2G3 O2G3 -173(2)
O4G4 C1G3 C2G3 C3G3 166(2)
O4G4 C1G3 C2G3 O2G3 -68(3)
C2G3 C1G3 O5G3 C5G3 -64(2)
O4G4 C1G3 O5G3 C5G3 167(2)
C2G3 C1G3 O4G4 C4G4 -170(5)
O5G3 C1G3 O4G4 C4G4 -56(6)
C1G3 C2G3 C3G3 C4G3 -49(2)
C1G3 C2G3 C3G3 O3G3 180(2)
O2G3 C2G3 C3G3 C4G3 -174.0(16)
O2G3 C2G3 C3G3 O3G3 55(2)
C2G3 C3G3 C4G3 C5G3 39(2)
C2G3 C3G3 C4G3 O4G3 109(2)
O3G3 C3G3 C4G3 C5G3 171(2)
O3G3 C3G3 C4G3 O4G3 -120(2)
C3G3 C4G3 C5G3 O5G3 -40(3)
C3G3 C4G3 C5G3 C6G3 -119(2)
C3G3 C4G3 C5G3 O4G3 97(2)
O4G3 C4G3 C5G3 O5G3 -136(2)
O4G3 C4G3 C5G3 C6G3 144(3)
O4G3 C4G3 C5G3 O4G3 0(2)
C3G3 C4G3 O4G3 C1G2 145(3)
C3G3 C4G3 O4G3 C5G3 -109(2)
C5G3 C4G3 O4G3 C1G2 -106(4)
C5G3 C4G3 O4G3 C5G3 .0(14)
C4G3 C5G3 O5G3 C1G3 52(3)
C6G3 C5G3 O5G3 C1G3 155(2)
O4G3 C5G3 O5G3 C1G3 -12(4)
C4G3 C5G3 C6G3 O6G3 172(3)
O5G3 C5G3 C6G3 O6G3 60(3)
O4G3 C5G3 C6G3 O6G3 -134(4)
C4G3 C5G3 O4G3 C1G2 111(3)
C4G3 C5G3 O4G3 C4G3 .0(16)
O5G3 C5G3 O4G3 C1G2 -162(3)
O5G3 C5G3 O4G3 C4G3 87(3)
C6G3 C5G3 O4G3 C1G2 41(4)
C6G3 C5G3 O4G3 C4G3 -71(4)
O5G4 C1G4 C2G4 C3G4 57(2)
O5G4 C1G4 C2G4 O2G4 -174(2)
O4G5 C1G4 C2G4 C3G4 -102(2)
O4G5 C1G4 C2G4 O2G4 27(3)
C2G4 C1G4 O5G4 C5G4 -64(3)
O4G5 C1G4 O5G4 C5G4 80(4)
C2G4 C1G4 O4G5 C4G5 -174(3)
O5G4 C1G4 O4G5 C4G5 41(5)
C1G4 C2G4 C3G4 C4G4 -44(2)
C1G4 C2G4 C3G4 O3G4 -172.1(18)
O2G4 C2G4 C3G4 C4G4 -172(2)
O2G4 C2G4 C3G4 O3G4 60(3)
C2G4 C3G4 C4G4 C5G4 37(3)
C2G4 C3G4 C4G4 O4G4 174(2)
O3G4 C3G4 C4G4 C5G4 165.6(19)
O3G4 C3G4 C4G4 O4G4 -57(2)
C3G4 C4G4 C5G4 O5G4 -43(3)
C3G4 C4G4 C5G4 C6G4 -130(2)
O4G4 C4G4 C5G4 O5G4 -165(3)
O4G4 C4G4 C5G4 C6G4 107(3)
C3G4 C4G4 O4G4 C1G3 -116(6)
C5G4 C4G4 O4G4 C1G3 14(8)
C4G4 C5G4 O5G4 C1G4 57(3)
C6G4 C5G4 O5G4 C1G4 158(2)
C4G4 C5G4 C6G4 O6G4 -82(4)
O5G4 C5G4 C6G4 O6G4 165(4)
O5G5 C1G5 C2G5 C3G5 53(3)
O5G5 C1G5 C2G5 O2G5 -174(2)
O4G6 C1G5 C2G5 C3G5 -63(3)
O4G6 C1G5 C2G5 O2G5 70(3)
C2G5 C1G5 O5G5 C5G5 -62(3)
O4G6 C1G5 O5G5 C5G5 74(3)
C2G5 C1G5 O4G6 C4G6 -106(3)
O5G5 C1G5 O4G6 C4G6 131(3)
C1G5 C2G5 C3G5 C4G5 -43(3)
C1G5 C2G5 C3G5 O3G5 -170(2)
O2G5 C2G5 C3G5 C4G5 -175(2)
O2G5 C2G5 C3G5 O3G5 58(3)
C2G5 C3G5 C4G5 C5G5 41(3)
C2G5 C3G5 C4G5 O4G5 -166(2)
O3G5 C3G5 C4G5 C5G5 167.3(19)
O3G5 C3G5 C4G5 O4G5 -40(2)
C3G5 C4G5 C5G5 O5G5 -51(3)
C3G5 C4G5 C5G5 C6G5 -173.0(18)
O4G5 C4G5 C5G5 O5G5 174(3)
O4G5 C4G5 C5G5 C6G5 52(5)
C3G5 C4G5 O4G5 C1G4 148(3)
C5G5 C4G5 O4G5 C1G4 -73(5)
C4G5 C5G5 O5G5 C1G5 62(3)
C6G5 C5G5 O5G5 C1G5 -172(2)
C4G5 C5G5 C6G5 O6G5 -158(2)
O5G5 C5G5 C6G5 O6G5 76(3)
O5G6 C1G6 C2G6 C3G6 57(2)
O5G6 C1G6 C2G6 O2G6 -174(2)
O4G7 C1G6 C2G6 C3G6 -178.6(16)
O4G7 C1G6 C2G6 O2G6 -50(2)
C2G6 C1G6 O5G6 C5G6 -62(3)
O4G7 C1G6 O5G6 C5G6 -145(3)
C2G6 C1G6 O4G7 C4G7 122(2)
O5G6 C1G6 O4G7 C4G7 -137(2)
C1G6 C2G6 C3G6 C4G6 -44(2)
C1G6 C2G6 C3G6 O3G6 -170.5(13)
O2G6 C2G6 C3G6 C4G6 -172(2)
O2G6 C2G6 C3G6 O3G6 61(2)
C2G6 C3G6 C4G6 C5G6 37(3)
C2G6 C3G6 C4G6 O4G6 136(2)
O3G6 C3G6 C4G6 C5G6 164.2(18)
O3G6 C3G6 C4G6 O4G6 -97(2)
C3G6 C4G6 C5G6 O5G6 -42(3)
C3G6 C4G6 C5G6 C6G6 106(3)
O4G6 C4G6 C5G6 O5G6 -129(2)
O4G6 C4G6 C5G6 C6G6 19(3)
C3G6 C4G6 O4G6 C1G5 170(3)
C5G6 C4G6 O4G6 C1G5 -76(3)
C4G6 C5G6 O5G6 C1G6 55(3)
C6G6 C5G6 O5G6 C1G6 -88(4)
C4G6 C5G6 C6G6 O6G6 -178(3)
O5G6 C5G6 C6G6 O6G6 -34(5)
O4G1 C1G7 C2G7 C3G7 -99(2)
O4G1 C1G7 C2G7 O2G7 29(2)
O5G7 C1G7 C2G7 C3G7 57(2)
O5G7 C1G7 C2G7 O2G7 -176(2)
O4G1 C1G7 O5G7 C5G7 42(6)
C2G7 C1G7 O5G7 C5G7 -69(3)
C1G7 C2G7 C3G7 C4G7 -32(2)
C1G7 C2G7 C3G7 O3G7 -165.1(18)
O2G7 C2G7 C3G7 C4G7 -159.7(19)
O2G7 C2G7 C3G7 O3G7 67(2)
C2G7 C3G7 C4G7 C5G7 19(3)
C2G7 C3G7 C4G7 O4G7 -177.9(18)
O3G7 C3G7 C4G7 C5G7 153(2)
O3G7 C3G7 C4G7 O4G7 -44(3)
C3G7 C4G7 C5G7 O5G7 -29(3)
C3G7 C4G7 C5G7 C6G7 78(4)
O4G7 C4G7 C5G7 O5G7 169(2)
O4G7 C4G7 C5G7 C6G7 -84(4)
C3G7 C4G7 O4G7 C1G6 -153.4(18)
C5G7 C4G7 O4G7 C1G6 8(3)
C4G7 C5G7 O5G7 C1G7 55(3)
C6G7 C5G7 O5G7 C1G7 -85(2)
C4G7 C5G7 C6G7 O6G7 122(4)
O5G7 C5G7 C6G7 O6G7 -118(5)
H33 O2 C10 O1 -18(7)
H33 O2 C10 C9 -172(4)
C11 N3 C4 C5 -13(9)
C11 N3 C4 C9 157(3)
H19 N3 C4 C5 144(6)
H19 N3 C4 C9 -46(6)
C4 N3 C11 C12 -101(4)
C4 N3 C11 C16 70(5)
H19 N3 C11 C12 96(3)
H19 N3 C11 C16 -93(4)
N3 C4 C5 C6 -176(6)
N3 C4 C5 H29 -8(9)
C9 C4 C5 C6 16(6)
C9 C4 C5 H29 -177(4)
N3 C4 C9 C8 167(3)
N3 C4 C9 C10 17(4)
C5 C4 C9 C8 -19(6)
C5 C4 C9 C10 -170(3)
C4 C5 C6 C7 -13(6)
C4 C5 C6 H30 173(4)
H29 C5 C6 C7 -177(4)
H29 C5 C6 H30 8(6)
C5 C6 C7 C8 14(6)
C5 C6 C7 H31 -179(3)
H30 C6 C7 C8 -173(4)
H30 C6 C7 H31 -6(7)
C6 C7 C8 C9 -17(6)
C6 C7 C8 H32 171(4)
H31 C7 C8 C9 179(4)
H31 C7 C8 H32 6(6)
C7 C8 C9 C4 20(5)
C7 C8 C9 C10 172(3)
H32 C8 C9 C4 -169(4)
H32 C8 C9 C10 -17(6)
C4 C9 C10 O1 78(6)
C4 C9 C10 O2 -127(5)
C8 C9 C10 O1 -74(6)
C8 C9 C10 O2 81(5)
N3 C11 C12 C13 170(3)
N3 C11 C12 H20 -12(5)
C16 C11 C12 C13 -2(5)
C16 C11 C12 H20 175(4)
N3 C11 C16 C15 -162(3)
N3 C11 C16 C17 6(6)
C12 C11 C16 C15 8(5)
C12 C11 C16 C17 176(3)
C11 C12 C13 C14 -5(5)
C11 C12 C13 H21 177(4)
H20 C12 C13 C14 177(3)
H20 C12 C13 H21 -1(6)
C12 C13 C14 C15 5(5)
C12 C13 C14 H22 179(3)
H21 C13 C14 C15 -176(3)
H21 C13 C14 H22 -2(5)
C13 C14 C15 C16 0(5)
C13 C14 C15 C18 174(3)
H22 C14 C15 C16 -173(3)
H22 C14 C15 C18 0(5)
C14 C15 C16 C11 -7(5)
C14 C15 C16 C17 -175(3)
C18 C15 C16 C11 -180(3)
C18 C15 C16 C17 12(5)
C14 C15 C18 H23 -130(3)
C14 C15 C18 H24 119(3)
C14 C15 C18 H25 0(3)
C16 C15 C18 H23 43(4)
C16 C15 C18 H24 -69(3)
C16 C15 C18 H25 172(3)
C11 C16 C17 H26 132(3)
C11 C16 C17 H27 33(3)
C11 C16 C17 H28 -86(3)
C15 C16 C17 H26 -61(3)
C15 C16 C17 H27 -160(3)
C15 C16 C17 H28 82(3)
